data_2231610
loop_
_publ_author_name
'Win, Yip-Foo'
'Choong, Chen-Shang'
'Teoh, Siang-Guan'
'Quah, Ching Kheng'
'Fun, Hoong-Kun'

_publ_section_title
;
 <i>catena</i>-Poly[[triphenyltin(IV)]-\m-5-amino-2-nitrobenzoato-\k^2^<i>O</i>^1^:<i>O</i>^1'^]
;
_journal_coeditor_code LH5316
_journal_issue 9
_journal_name_full 'Acta Crystallographica Section E'
_journal_page_first m1276
_journal_page_last m1277
_journal_paper_doi 10.1107/S1600536811033332
_journal_volume 67
_journal_year 2011
_chemical_formula_iupac '[Sn (C6 H5)3 (C7 H5 N2 O4)]'
_chemical_formula_moiety 'C25 H20 N2 O4 Sn'
_chemical_formula_sum 'C25 H20 N2 O4 Sn'
_chemical_formula_weight 531.12
_chemical_name_systematic
;
<i>catena</i>-Poly[[triphenyltin(IV)]-\m-5-amino-2-nitrobenzoato-
\k^2^<i>O</i>^1^:<i>O</i>^1'^]
;
_space_group_IT_number 14
_symmetry_cell_setting monoclinic
_symmetry_space_group_name_Hall '-P 2ybc'
_symmetry_space_group_name_H-M 'P 1 21/c 1'
_atom_sites_solution_hydrogens geom
_atom_sites_solution_primary direct
_atom_sites_solution_secondary difmap
_audit_creation_method SHELXL-97
_cell_angle_alpha 90.00
_cell_angle_beta 102.1640(10)
_cell_angle_gamma 90.00
_cell_formula_units_Z 4
_cell_length_a 10.97520(10)
_cell_length_b 11.83420(10)
_cell_length_c 17.4160(2)
_cell_measurement_reflns_used 9281
_cell_measurement_temperature 100
_cell_measurement_theta_max 32.65
_cell_measurement_theta_min 2.39
_cell_volume 2211.25(4)
_computing_cell_refinement 'SAINT (Bruker, 2009)'
_computing_data_collection 'APEX2 (Bruker, 2009)'
_computing_data_reduction 'SAINT (Bruker, 2009)'
_computing_molecular_graphics 'SHELXTL (Sheldrick, 2008)'
_computing_publication_material 'SHELXTL (Sheldrick, 2008) and PLATON (Spek, 2009)'
_computing_structure_refinement 'SHELXTL (Sheldrick, 2008)'
_computing_structure_solution 'SHELXTL (Sheldrick, 2008)'
_diffrn_ambient_temperature 100
_diffrn_measured_fraction_theta_full 0.985
_diffrn_measured_fraction_theta_max 0.985
_diffrn_measurement_device_type
;
Bruker SMART APEXII CCD area-detector
;
_diffrn_measurement_method '\f and \w'
_diffrn_radiation_monochromator graphite
_diffrn_radiation_source 'fine-focus sealed tube'
_diffrn_radiation_type MoK\a
_diffrn_radiation_wavelength 0.71073
_diffrn_reflns_av_R_equivalents 0.0173
_diffrn_reflns_av_sigmaI/netI 0.0177
_diffrn_reflns_limit_h_max 16
_diffrn_reflns_limit_h_min -16
_diffrn_reflns_limit_k_max 15
_diffrn_reflns_limit_k_min -17
_diffrn_reflns_limit_l_max 26
_diffrn_reflns_limit_l_min -24
_diffrn_reflns_number 27219
_diffrn_reflns_theta_full 32.66
_diffrn_reflns_theta_max 32.66
_diffrn_reflns_theta_min 1.90
_diffrn_standards_number 0
_exptl_absorpt_coefficient_mu 1.190
_exptl_absorpt_correction_T_max 0.7831
_exptl_absorpt_correction_T_min 0.6705
_exptl_absorpt_correction_type multi-scan
_exptl_absorpt_process_details '(<i>SADABS</i>; Bruker, 2009)'
_exptl_crystal_colour yellow
_exptl_crystal_density_diffrn 1.595
_exptl_crystal_density_method 'not measured'
_exptl_crystal_description block
_exptl_crystal_F_000 1064
_exptl_crystal_size_max 0.365
_exptl_crystal_size_mid 0.249
_exptl_crystal_size_min 0.216
_refine_diff_density_max 0.508
_refine_diff_density_min -0.537
_refine_ls_extinction_method none
_refine_ls_goodness_of_fit_ref 1.071
_refine_ls_hydrogen_treatment mixed
_refine_ls_matrix_type full
_refine_ls_number_parameters 297
_refine_ls_number_reflns 7981
_refine_ls_number_restraints 0
_refine_ls_restrained_S_all 1.071
_refine_ls_R_factor_all 0.0206
_refine_ls_R_factor_gt 0.0180
_refine_ls_shift/su_max 0.003
_refine_ls_shift/su_mean 0.001
_refine_ls_structure_factor_coef Fsqd
_refine_ls_weighting_details 'calc w=1/[\s^2^(Fo^2^)+(0.0187P)^2^+0.9636P] where P=(Fo^2^+2Fc^2^)/3'
_refine_ls_weighting_scheme calc
_refine_ls_wR_factor_gt 0.0441
_refine_ls_wR_factor_ref 0.0455
_reflns_number_gt 7370
_reflns_number_total 7981
_reflns_threshold_expression I>2\s(I)
_cod_data_source_file lh5316.cif
_cod_data_source_block I
_cod_original_sg_symbol_H-M 'P 21/c'
_cod_database_code 2231610
_cod_database_fobs_code 2231610

loop_
_symmetry_equiv_pos_as_xyz
'x, y, z'
'-x, y+1/2, -z+1/2'
'-x, -y, -z'
'x, -y-1/2, z-1/2'

loop_
_atom_site_type_symbol
_atom_site_label
_atom_site_fract_x
_atom_site_fract_y
_atom_site_fract_z
_atom_site_U_iso_or_equiv
_atom_site_adp_type
_atom_site_calc_flag
_atom_site_refinement_flags
_atom_site_occupancy
_atom_site_symmetry_multiplicity
Sn Sn1 0.980205(6) 0.157183(6) 0.217102(4) 0.01124(2) Uani d . 1 1
O O1 0.93081(8) 0.32432(7) 0.16122(5) 0.01487(14) Uani d . 1 1
O O2 0.97650(7) 0.46996(7) 0.24440(4) 0.01352(14) Uani d . 1 1
O O3 0.70740(8) 0.38800(8) 0.21137(5) 0.02102(17) Uani d . 1 1
O O4 0.53208(8) 0.43580(10) 0.13585(6) 0.0329(2) Uani d . 1 1
N N1 0.89051(11) 0.67399(10) -0.04786(6) 0.0218(2) Uani d . 1 1
N N2 0.64692(9) 0.43960(9) 0.15452(6) 0.01829(18) Uani d . 1 1
C C1 0.87574(10) 0.17504(9) 0.30535(6) 0.01377(18) Uani d . 1 1
C C2 0.89877(11) 0.25962(10) 0.36218(7) 0.0193(2) Uani d . 1 1
H H2A 0.9597 0.3158 0.3599 0.023 Uiso calc R 1 1
C C3 0.83296(13) 0.26235(12) 0.42251(7) 0.0243(2) Uani d . 1 1
H H3A 0.8496 0.3199 0.4613 0.029 Uiso calc R 1 1
C C4 0.74309(12) 0.18074(12) 0.42582(7) 0.0247(2) Uani d . 1 1
H H4A 0.6988 0.1823 0.4672 0.030 Uiso calc R 1 1
C C5 0.71792(11) 0.09704(12) 0.36888(7) 0.0224(2) Uani d . 1 1
H H5A 0.6557 0.0419 0.3708 0.027 Uiso calc R 1 1
C C6 0.78424(10) 0.09427(10) 0.30890(7) 0.0176(2) Uani d . 1 1
H H6A 0.7670 0.0368 0.2700 0.021 Uiso calc R 1 1
C C7 0.86334(10) 0.08532(9) 0.11625(6) 0.01378(18) Uani d . 1 1
C C8 0.73920(10) 0.12127(11) 0.09743(7) 0.0191(2) Uani d . 1 1
H H8A 0.7118 0.1796 0.1272 0.023 Uiso calc R 1 1
C C9 0.65528(12) 0.07180(14) 0.03508(7) 0.0276(3) Uani d . 1 1
H H9A 0.5712 0.0969 0.0222 0.033 Uiso calc R 1 1
C C10 0.69493(13) -0.01430(14) -0.00817(8) 0.0293(3) Uani d . 1 1
H H10A 0.6375 -0.0486 -0.0502 0.035 Uiso calc R 1 1
C C11 0.81737(14) -0.05009(11) 0.00968(7) 0.0257(3) Uani d . 1 1
H H11A 0.8442 -0.1089 -0.0200 0.031 Uiso calc R 1 1
C C12 0.90166(12) 0.00017(10) 0.07139(7) 0.0186(2) Uani d . 1 1
H H12A 0.9861 -0.0239 0.0830 0.022 Uiso calc R 1 1
C C13 1.17373(10) 0.19205(10) 0.23296(6) 0.01591(19) Uani d . 1 1
C C14 1.25426(11) 0.11915(12) 0.20473(7) 0.0212(2) Uani d . 1 1
H H14A 1.2224 0.0527 0.1770 0.025 Uiso calc R 1 1
C C15 1.38145(12) 0.14349(14) 0.21712(8) 0.0290(3) Uani d . 1 1
H H15A 1.4356 0.0938 0.1974 0.035 Uiso calc R 1 1
C C16 1.42905(12) 0.23968(14) 0.25801(10) 0.0352(4) Uani d . 1 1
H H16A 1.5155 0.2561 0.2661 0.042 Uiso calc R 1 1
C C17 1.34983(13) 0.31200(13) 0.28711(12) 0.0383(4) Uani d . 1 1
H H17A 1.3825 0.3774 0.3158 0.046 Uiso calc R 1 1
C C18 1.22256(11) 0.28880(11) 0.27429(9) 0.0271(3) Uani d . 1 1
H H18A 1.1687 0.3391 0.2938 0.032 Uiso calc R 1 1
C C19 0.92115(9) 0.42633(9) 0.18082(6) 0.01185(17) Uani d . 1 1
C C20 0.84255(9) 0.49904(9) 0.11779(6) 0.01259(17) Uani d . 1 1
C C21 0.90148(10) 0.55602(9) 0.06630(6) 0.01415(18) Uani d . 1 1
H H21A 0.9895 0.5512 0.0730 0.017 Uiso calc R 1 1
C C22 0.83273(11) 0.62117(10) 0.00411(6) 0.01612(19) Uani d . 1 1
C C23 0.70317(11) 0.63147(11) -0.00281(7) 0.0196(2) Uani d . 1 1
H H23A 0.6562 0.6784 -0.0425 0.024 Uiso calc R 1 1
C C24 0.64407(10) 0.57407(11) 0.04748(7) 0.0194(2) Uani d . 1 1
H H24A 0.5564 0.5806 0.0420 0.023 Uiso calc R 1 1
C C25 0.71282(10) 0.50604(10) 0.10674(6) 0.01502(19) Uani d . 1 1
H H1N1 0.8472(16) 0.6975(16) -0.0914(11) 0.028(4) Uiso d . 1 1
H H2N1 0.9684(18) 0.6650(15) -0.0455(11) 0.032(5) Uiso d . 1 1

loop_
_atom_site_aniso_label
_atom_site_aniso_U_11
_atom_site_aniso_U_22
_atom_site_aniso_U_33
_atom_site_aniso_U_12
_atom_site_aniso_U_13
_atom_site_aniso_U_23
Sn1 0.01332(3) 0.00974(4) 0.01053(3) -0.00065(2) 0.00225(2) -0.00024(2)
O1 0.0199(3) 0.0093(4) 0.0152(3) 0.0003(3) 0.0032(3) 0.0005(3)
O2 0.0169(3) 0.0107(4) 0.0122(3) -0.0003(3) 0.0013(2) 0.0001(3)
O3 0.0179(4) 0.0240(5) 0.0210(4) 0.0006(3) 0.0037(3) 0.0069(3)
O4 0.0126(4) 0.0446(7) 0.0399(5) -0.0017(4) 0.0019(4) 0.0139(5)
N1 0.0300(5) 0.0202(5) 0.0158(4) 0.0032(4) 0.0060(4) 0.0064(4)
N2 0.0147(4) 0.0192(5) 0.0207(4) 0.0001(3) 0.0032(3) 0.0007(4)
C1 0.0163(4) 0.0126(5) 0.0127(4) 0.0008(3) 0.0035(3) 0.0008(3)
C2 0.0264(5) 0.0143(5) 0.0187(5) -0.0024(4) 0.0080(4) -0.0027(4)
C3 0.0340(6) 0.0220(6) 0.0194(5) 0.0012(5) 0.0109(5) -0.0050(4)
C4 0.0279(6) 0.0298(7) 0.0198(5) 0.0035(5) 0.0125(4) 0.0028(5)
C5 0.0205(5) 0.0256(6) 0.0225(5) -0.0029(4) 0.0076(4) 0.0041(5)
C6 0.0179(4) 0.0177(5) 0.0169(5) -0.0020(4) 0.0033(4) -0.0007(4)
C7 0.0180(4) 0.0110(5) 0.0121(4) -0.0022(4) 0.0025(3) 0.0001(3)
C8 0.0170(4) 0.0239(6) 0.0164(5) -0.0026(4) 0.0037(4) -0.0024(4)
C9 0.0190(5) 0.0422(8) 0.0203(5) -0.0086(5) 0.0014(4) -0.0037(5)
C10 0.0326(6) 0.0358(8) 0.0186(5) -0.0178(6) 0.0030(5) -0.0081(5)
C11 0.0426(7) 0.0173(6) 0.0176(5) -0.0072(5) 0.0075(5) -0.0059(4)
C12 0.0282(5) 0.0120(5) 0.0155(5) 0.0010(4) 0.0041(4) -0.0004(4)
C13 0.0152(4) 0.0144(5) 0.0174(5) -0.0005(4) 0.0019(3) 0.0052(4)
C14 0.0192(5) 0.0284(7) 0.0166(5) 0.0016(4) 0.0052(4) 0.0017(4)
C15 0.0184(5) 0.0444(9) 0.0259(6) 0.0052(5) 0.0082(4) 0.0084(6)
C16 0.0165(5) 0.0367(9) 0.0500(9) -0.0036(5) 0.0012(5) 0.0195(7)
C17 0.0202(6) 0.0196(7) 0.0683(11) -0.0053(5) -0.0064(6) 0.0053(7)
C18 0.0180(5) 0.0140(6) 0.0453(8) -0.0004(4) -0.0020(5) 0.0000(5)
C19 0.0123(4) 0.0114(5) 0.0124(4) -0.0002(3) 0.0039(3) 0.0015(3)
C20 0.0154(4) 0.0096(5) 0.0120(4) 0.0007(3) 0.0013(3) -0.0010(3)
C21 0.0175(4) 0.0120(5) 0.0126(4) 0.0011(4) 0.0023(3) 0.0004(3)
C22 0.0231(5) 0.0122(5) 0.0125(4) 0.0012(4) 0.0025(4) 0.0000(4)
C23 0.0221(5) 0.0173(5) 0.0170(5) 0.0038(4) -0.0017(4) 0.0031(4)
C24 0.0163(4) 0.0194(6) 0.0202(5) 0.0030(4) -0.0012(4) 0.0016(4)
C25 0.0154(4) 0.0137(5) 0.0152(4) 0.0002(4) 0.0016(3) 0.0003(4)

loop_
_atom_type_symbol
_atom_type_description
_atom_type_scat_dispersion_real
_atom_type_scat_dispersion_imag
_atom_type_scat_source
C C 0.0033 0.0016 'International Tables Vol C Tables 4.2.6.8 and 6.1.1.4'
H H 0.0000 0.0000 'International Tables Vol C Tables 4.2.6.8 and 6.1.1.4'
N N 0.0061 0.0033 'International Tables Vol C Tables 4.2.6.8 and 6.1.1.4'
O O 0.0106 0.0060 'International Tables Vol C Tables 4.2.6.8 and 6.1.1.4'
Sn Sn -0.6537 1.4246 'International Tables Vol C Tables 4.2.6.8 and 6.1.1.4'

loop_
_geom_angle_atom_site_label_1
_geom_angle_atom_site_label_2
_geom_angle_atom_site_label_3
_geom_angle_site_symmetry_3
_geom_angle
C1 Sn1 C7 . 108.43(4)
C1 Sn1 C13 . 124.55(4)
C7 Sn1 C13 . 126.79(4)
C1 Sn1 O1 . 96.31(4)
C7 Sn1 O1 . 86.85(4)
C13 Sn1 O1 . 91.67(4)
C1 Sn1 O2 2_745 89.71(4)
C7 Sn1 O2 2_745 84.74(3)
C13 Sn1 O2 2_745 90.55(4)
O1 Sn1 O2 2_745 170.88(3)
C19 O1 Sn1 . 139.32(7)
C19 O2 Sn1 2_755 132.42(7)
C22 N1 H1N1 . 119.4(12)
C22 N1 H2N1 . 120.9(13)
H1N1 N1 H2N1 . 116.6(17)
O3 N2 O4 . 122.76(11)
O3 N2 C25 . 118.84(9)
O4 N2 C25 . 118.39(10)
C2 C1 C6 . 119.00(10)
C2 C1 Sn1 . 122.94(8)
C6 C1 Sn1 . 117.97(8)
C1 C2 C3 . 120.43(11)
C1 C2 H2A . 119.8
C3 C2 H2A . 119.8
C4 C3 C2 . 119.97(12)
C4 C3 H3A . 120.0
C2 C3 H3A . 120.0
C5 C4 C3 . 120.16(11)
C5 C4 H4A . 119.9
C3 C4 H4A . 119.9
C4 C5 C6 . 119.71(12)
C4 C5 H5A . 120.1
C6 C5 H5A . 120.1
C5 C6 C1 . 120.71(11)
C5 C6 H6A . 119.6
C1 C6 H6A . 119.6
C12 C7 C8 . 118.86(10)
C12 C7 Sn1 . 123.56(8)
C8 C7 Sn1 . 117.46(8)
C9 C8 C7 . 120.34(12)
C9 C8 H8A . 119.8
C7 C8 H8A . 119.8
C10 C9 C8 . 119.88(12)
C10 C9 H9A . 120.1
C8 C9 H9A . 120.1
C11 C10 C9 . 120.25(11)
C11 C10 H10A . 119.9
C9 C10 H10A . 119.9
C10 C11 C12 . 119.92(12)
C10 C11 H11A . 120.0
C12 C11 H11A . 120.0
C7 C12 C11 . 120.73(11)
C7 C12 H12A . 119.6
C11 C12 H12A . 119.6
C14 C13 C18 . 119.01(11)
C14 C13 Sn1 . 121.60(9)
C18 C13 Sn1 . 119.37(9)
C13 C14 C15 . 120.28(13)
C13 C14 H14A . 119.9
C15 C14 H14A . 119.9
C16 C15 C14 . 120.35(13)
C16 C15 H15A . 119.8
C14 C15 H15A . 119.8
C15 C16 C17 . 119.76(12)
C15 C16 H16A . 120.1
C17 C16 H16A . 120.1
C16 C17 C18 . 120.20(15)
C16 C17 H17A . 119.9
C18 C17 H17A . 119.9
C17 C18 C13 . 120.40(14)
C17 C18 H18A . 119.8
C13 C18 H18A . 119.8
O2 C19 O1 . 125.29(10)
O2 C19 C20 . 120.10(10)
O1 C19 C20 . 114.46(9)
C21 C20 C25 . 118.85(9)
C21 C20 C19 . 118.26(9)
C25 C20 C19 . 122.80(9)
C20 C21 C22 . 121.02(10)
C20 C21 H21A . 119.5
C22 C21 H21A . 119.5
N1 C22 C23 . 120.48(11)
N1 C22 C21 . 120.82(11)
C23 C22 C21 . 118.70(10)
C24 C23 C22 . 120.46(10)
C24 C23 H23A . 119.8
C22 C23 H23A . 119.8
C23 C24 C25 . 120.09(10)
C23 C24 H24A . 120.0
C25 C24 H24A . 120.0
C24 C25 C20 . 120.74(10)
C24 C25 N2 . 118.73(10)
C20 C25 N2 . 120.48(9)

loop_
_geom_bond_atom_site_label_1
_geom_bond_atom_site_label_2
_geom_bond_site_symmetry_2
_geom_bond_distance
Sn1 C1 . 2.1129(11)
Sn1 C7 . 2.1222(10)
Sn1 C13 . 2.1239(11)
Sn1 O1 . 2.2205(8)
Sn1 O2 2_745 2.3345(8)
O1 C19 . 1.2651(13)
O2 C19 . 1.2563(12)
O2 Sn1 2_755 2.3345(8)
O3 N2 . 1.2315(13)
O4 N2 . 1.2344(12)
N1 C22 . 1.3616(15)
N1 H1N1 . 0.852(18)
N1 H2N1 . 0.853(19)
N2 C25 . 1.4447(15)
C1 C2 . 1.3928(16)
C1 C6 . 1.3972(16)
C2 C3 . 1.3952(17)
C2 H2A . 0.9500
C3 C4 . 1.390(2)
C3 H3A . 0.9500
C4 C5 . 1.3876(19)
C4 H4A . 0.9500
C5 C6 . 1.3937(16)
C5 H5A . 0.9500
C6 H6A . 0.9500
C7 C12 . 1.3933(16)
C7 C8 . 1.3988(15)
C8 C9 . 1.3960(16)
C8 H8A . 0.9500
C9 C10 . 1.390(2)
C9 H9A . 0.9500
C10 C11 . 1.381(2)
C10 H10A . 0.9500
C11 C12 . 1.3949(17)
C11 H11A . 0.9500
C12 H12A . 0.9500
C13 C14 . 1.3965(17)
C13 C18 . 1.3978(18)
C14 C15 . 1.3968(17)
C14 H14A . 0.9500
C15 C16 . 1.385(2)
C15 H15A . 0.9500
C16 C17 . 1.390(2)
C16 H16A . 0.9500
C17 C18 . 1.3947(18)
C17 H17A . 0.9500
C18 H18A . 0.9500
C19 C20 . 1.5135(14)
C20 C21 . 1.3862(15)
C20 C25 . 1.3984(14)
C21 C22 . 1.4116(15)
C21 H21A . 0.9500
C22 C23 . 1.4068(16)
C23 C24 . 1.3742(17)
C23 H23A . 0.9500
C24 C25 . 1.3982(15)
C24 H24A . 0.9500

loop_
_geom_hbond_atom_site_label_D
_geom_hbond_atom_site_label_H
_geom_hbond_atom_site_label_A
_geom_hbond_site_symmetry_A
_geom_hbond_distance_DH
_geom_hbond_distance_HA
_geom_hbond_distance_DA
_geom_hbond_angle_DHA
_geom_hbond_publ_flag
N1 H2N1 O1 3_765 0.85(2) 2.498(19) 3.0619(14) 124.3(15) yes
C5 H5A O4 2_645 0.95 2.40 3.3288(16) 167 yes
C3 H3A Cg2 4_555 0.95 2.58 3.4430(14) 152 yes
C21 H21A Cg1 2_755 0.95 2.70 3.4669(12) 138 yes

loop_
_geom_torsion_atom_site_label_1
_geom_torsion_atom_site_label_2
_geom_torsion_atom_site_label_3
_geom_torsion_atom_site_label_4
_geom_torsion_site_symmetry_1
_geom_torsion
C1 Sn1 O1 C19 . 44.23(11)
C7 Sn1 O1 C19 . 152.44(11)
C13 Sn1 O1 C19 . -80.80(11)
C7 Sn1 C1 C2 . -150.32(9)
C13 Sn1 C1 C2 . 34.87(11)
O1 Sn1 C1 C2 . -61.55(10)
O2 Sn1 C1 C2 2_745 125.33(9)
C7 Sn1 C1 C6 . 33.28(10)
C13 Sn1 C1 C6 . -141.54(8)
O1 Sn1 C1 C6 . 122.05(8)
O2 Sn1 C1 C6 2_745 -51.08(9)
C6 C1 C2 C3 . 1.14(17)
Sn1 C1 C2 C3 . -175.23(9)
C1 C2 C3 C4 . -0.5(2)
C2 C3 C4 C5 . -0.5(2)
C3 C4 C5 C6 . 0.8(2)
C4 C5 C6 C1 . -0.13(18)
C2 C1 C6 C5 . -0.84(17)
Sn1 C1 C6 C5 . 175.71(9)
C1 Sn1 C7 C12 . -137.16(9)
C13 Sn1 C7 C12 . 37.51(11)
O1 Sn1 C7 C12 . 127.23(10)
O2 Sn1 C7 C12 2_745 -49.23(9)
C1 Sn1 C7 C8 . 38.72(10)
C13 Sn1 C7 C8 . -146.61(8)
O1 Sn1 C7 C8 . -56.89(9)
O2 Sn1 C7 C8 2_745 126.65(9)
C12 C7 C8 C9 . 0.47(18)
Sn1 C7 C8 C9 . -175.60(10)
C7 C8 C9 C10 . 0.5(2)
C8 C9 C10 C11 . -0.8(2)
C9 C10 C11 C12 . 0.1(2)
C8 C7 C12 C11 . -1.23(17)
Sn1 C7 C12 C11 . 174.60(9)
C10 C11 C12 C7 . 0.96(19)
C1 Sn1 C13 C14 . 135.63(9)
C7 Sn1 C13 C14 . -38.23(11)
O1 Sn1 C13 C14 . -125.54(9)
O2 Sn1 C13 C14 2_745 45.61(9)
C1 Sn1 C13 C18 . -42.79(11)
C7 Sn1 C13 C18 . 143.36(9)
O1 Sn1 C13 C18 . 56.05(10)
O2 Sn1 C13 C18 2_745 -132.81(10)
C18 C13 C14 C15 . -0.60(18)
Sn1 C13 C14 C15 . -179.01(9)
C13 C14 C15 C16 . 0.5(2)
C14 C15 C16 C17 . 0.3(2)
C15 C16 C17 C18 . -0.9(2)
C16 C17 C18 C13 . 0.8(2)
C14 C13 C18 C17 . 0.0(2)
Sn1 C13 C18 C17 . 178.42(12)
Sn1 O2 C19 O1 2_755 161.05(8)
Sn1 O2 C19 C20 2_755 -14.22(14)
Sn1 O1 C19 O2 . 23.95(17)
Sn1 O1 C19 C20 . -160.54(8)
O2 C19 C20 C21 . 84.57(13)
O1 C19 C20 C21 . -91.18(12)
O2 C19 C20 C25 . -99.06(12)
O1 C19 C20 C25 . 85.18(13)
C25 C20 C21 C22 . 0.66(16)
C19 C20 C21 C22 . 177.17(10)
C20 C21 C22 N1 . -177.84(11)
C20 C21 C22 C23 . 2.76(17)
N1 C22 C23 C24 . 177.06(12)
C21 C22 C23 C24 . -3.54(18)
C22 C23 C24 C25 . 0.88(19)
C23 C24 C25 C20 . 2.66(18)
C23 C24 C25 N2 . -175.00(11)
C21 C20 C25 C24 . -3.40(16)
C19 C20 C25 C24 . -179.75(10)
C21 C20 C25 N2 . 174.21(10)
C19 C20 C25 N2 . -2.13(16)
O3 N2 C25 C24 . -173.22(11)
O4 N2 C25 C24 . 7.77(17)
O3 N2 C25 C20 . 9.12(16)
O4 N2 C25 C20 . -169.90(11)
